data_7250191
loop_
_publ_author_name
'Zieba, Sylwia'
'Dubis, Alina Teresa'
'Rusek, Michalina'
'Katrusiak, Andrzej'
'Gzella, Andrzej K.'
'Lapinski, Andrzej'

_publ_section_title
;
 Negative thermal expansion and linear compressibility in
 1H-imidazol-3-ium 2-hydroxybenzoate with a helical network of hydrogen
 bonds
;
_journal_name_full 'Physical Chemistry Chemical Physics'
_journal_paper_doi 10.1039/D4CP04519J
_journal_year 2025
_chemical_formula_moiety 'C7 H5 O3^-^, C3 H5 N2^+^'
_chemical_formula_sum 'C10 H10 N2 O3'
_chemical_formula_weight 206.20
_chemical_melting_point 402.0(10)
_chemical_name_systematic
;
Imidazolium 2-hydroxybenzoate
;
_space_group_crystal_system orthorhombic
_space_group_IT_number 61
_space_group_name_Hall '-P 2ac 2ab'
_space_group_name_H-M_alt 'P b c a'
_atom_sites_solution_hydrogens mixed
_atom_sites_solution_primary direct
_atom_sites_solution_secondary difmap
_audit_creation_method SHELXL-2018/3
_audit_update_record
;
2024-07-15 deposited with the CCDC.	2025-03-26 downloaded from the CCDC.
;
_cell_angle_alpha 90
_cell_angle_beta 90
_cell_angle_gamma 90
_cell_formula_units_Z 8
_cell_length_a 11.0777(11)
_cell_length_b 10.9375(9)
_cell_length_c 16.6880(15)
_cell_measurement_reflns_used 4338
_cell_measurement_temperature 300.0(1)
_cell_measurement_theta_max 25.99
_cell_measurement_theta_min 3.71
_cell_volume 2022.0(3)
_computing_cell_refinement 'CrysAlisPro 1.171.38.46 (Rigaku OD, 2015)'
_computing_data_collection 'CrysAlisPro 1.171.38.46 (Rigaku OD, 2015)'
_computing_data_reduction 'CrysAlisPro 1.171.38.46 (Rigaku OD, 2015)'
_computing_molecular_graphics 'ORTEP-3 for Windows (Farrugia, 2012)'
_computing_publication_material
; 
WINGX (Farrugia, 2012), OLEX2 v1.2-alpha (Dolomanov et al., 2009), 
PLATON (Spek, 2009)
;
_computing_structure_refinement 'SHELXL-2014 (Sheldrick, 2015)'
_computing_structure_solution 'SHELXT (Sheldrick, 2015)'
_diffrn_ambient_temperature 300.0(1)
_diffrn_detector_area_resol_mean 10.3991
_diffrn_measured_fraction_theta_full 0.998
_diffrn_measured_fraction_theta_max 0.916
_diffrn_measurement_device_type 'SuperNova, Dual, Cu at zero, Atlas'
_diffrn_measurement_method '\w scans'
_diffrn_radiation_type MoK\a
_diffrn_radiation_wavelength 0.71073
_diffrn_reflns_av_R_equivalents 0.0375
_diffrn_reflns_av_unetI/netI 0.0270
_diffrn_reflns_Laue_measured_fraction_full 0.998
_diffrn_reflns_Laue_measured_fraction_max 0.916
_diffrn_reflns_limit_h_max 14
_diffrn_reflns_limit_h_min -14
_diffrn_reflns_limit_k_max 13
_diffrn_reflns_limit_k_min -14
_diffrn_reflns_limit_l_max 21
_diffrn_reflns_limit_l_min -23
_diffrn_reflns_number 15447
_diffrn_reflns_point_group_measured_fraction_full 0.998
_diffrn_reflns_point_group_measured_fraction_max 0.916
_diffrn_reflns_theta_full 25.242
_diffrn_reflns_theta_max 29.658
_diffrn_reflns_theta_min 2.441
_diffrn_source 'micro-focus sealed X-ray tube'
_exptl_absorpt_coefficient_mu 0.102
_exptl_absorpt_correction_T_max 1.00000
_exptl_absorpt_correction_T_min 0.58190
_exptl_absorpt_correction_type multi-scan
_exptl_absorpt_process_details
;
CrysAlisPro 1.171.38.46 (Rigaku Oxford Diffraction, 2015)
Empirical absorption correction using spherical harmonics,
implemented in SCALE3 ABSPACK scaling algorithm.
;
_exptl_crystal_colour colourless
_exptl_crystal_density_diffrn 1.355
_exptl_crystal_description block
_exptl_crystal_F_000 864
_exptl_crystal_recrystallization_method 'Re-crystallisation from solvent: AcOEt'
_exptl_crystal_size_max 0.24
_exptl_crystal_size_mid 0.22
_exptl_crystal_size_min 0.11
_refine_diff_density_max 0.249
_refine_diff_density_min -0.219
_refine_diff_density_rms 0.056
_refine_ls_extinction_coef 0.0121(14)
_refine_ls_extinction_expression Fc^*^=kFc[1+0.001xFc^2^\l^3^/sin(2\q)]^-1/4^
_refine_ls_extinction_method 'SHELXL-2018/3 (Sheldrick 2018)'
_refine_ls_goodness_of_fit_ref 1.067
_refine_ls_hydrogen_treatment mixed
_refine_ls_matrix_type full
_refine_ls_number_parameters 149
_refine_ls_number_reflns 2617
_refine_ls_number_restraints 0
_refine_ls_restrained_S_all 1.067
_refine_ls_R_factor_all 0.0799
_refine_ls_R_factor_gt 0.0524
_refine_ls_shift/su_max 0.000
_refine_ls_shift/su_mean 0.000
_refine_ls_structure_factor_coef Fsqd
_refine_ls_weighting_details 'w=1/[\s^2^(Fo^2^)+(0.0467P)^2^+0.7304P] where P=(Fo^2^+2Fc^2^)/3'
_refine_ls_weighting_scheme calc
_refine_ls_wR_factor_gt 0.1243
_refine_ls_wR_factor_ref 0.1418
_reflns_Friedel_coverage 0.000
_reflns_number_gt 1775
_reflns_number_total 2617
_reflns_threshold_expression 'I > 2\s(I)'
_cod_data_source_file d4cp04519j2.cif
_cod_data_source_block shelx_CCDC2
_cod_depositor_comments
;
The following automatic conversions were performed:

data item '_chemical_melting_point' value '401-403' was changed to
'402.0(10)' -- the average value was taken and precision was
estimated.

Automatic conversion script
Id: cif_fix_values 8170 2020-07-09 18:12:32Z antanas 
;
_cod_database_code 7250191
_shelx_shelxl_version_number 2018/3
_shelx_space_group_comment
;
The symmetry employed for this shelxl refinement is uniquely defined
by the following loop, which should always be used as a source of
symmetry information in preference to the above space-group names.
They are only intended as comments.
;

loop_
_space_group_symop_operation_xyz
'x, y, z'
'-x+1/2, -y, z+1/2'
'-x, y+1/2, -z+1/2'
'x+1/2, -y+1/2, -z'
'-x, -y, -z'
'x-1/2, y, -z-1/2'
'x, -y-1/2, z-1/2'
'-x-1/2, y-1/2, z'

loop_
_atom_site_label
_atom_site_type_symbol
_atom_site_fract_x
_atom_site_fract_y
_atom_site_fract_z
_atom_site_U_iso_or_equiv
_atom_site_adp_type
_atom_site_occupancy
_atom_site_site_symmetry_order
_atom_site_calc_flag
_atom_site_refinement_flags_posn
_atom_site_refinement_flags_adp
_atom_site_refinement_flags_occupancy
_atom_site_disorder_assembly
_atom_site_disorder_group
N1A N 0.21074(15) 0.55717(16) 0.47728(10) 0.0623(4) Uani 1 1 d . . . . .
H1A H 0.276(3) 0.528(2) 0.5078(16) 0.111(9) Uiso 1 1 d . . . . .
N2A N 0.07785(16) 0.68039(17) 0.43347(11) 0.0678(5) Uani 1 1 d . . . . .
H2A H 0.031(3) 0.749(3) 0.4247(17) 0.122(10) Uiso 1 1 d . . . . .
C1A C 0.17281(19) 0.66996(18) 0.48062(12) 0.0638(5) Uani 1 1 d . . . . .
H1AA H 0.206888 0.732303 0.511022 0.077 Uiso 1 1 calc R U . . .
C2A C 0.0573(2) 0.5707(2) 0.40018(14) 0.0808(7) Uani 1 1 d . . . . .
H2AA H -0.004127 0.552011 0.364256 0.097 Uiso 1 1 calc R U . . .
C3A C 0.1389(2) 0.4947(2) 0.42709(14) 0.0766(6) Uani 1 1 d . . . . .
H3AA H 0.145856 0.412358 0.413874 0.092 Uiso 1 1 calc R U . . .
C1B C 0.53688(14) 0.48489(15) 0.65964(9) 0.0462(4) Uani 1 1 d . . . . .
C2B C 0.57262(17) 0.36272(17) 0.66447(11) 0.0580(5) Uani 1 1 d . . . . .
C3B C 0.6597(2) 0.3265(2) 0.71900(13) 0.0753(6) Uani 1 1 d . . . . .
H3B H 0.683314 0.245007 0.721467 0.090 Uiso 1 1 calc R U . . .
C4B C 0.7107(2) 0.4101(2) 0.76903(13) 0.0787(7) Uani 1 1 d . . . . .
H4B H 0.769597 0.385146 0.805211 0.094 Uiso 1 1 calc R U . . .
C5B C 0.6763(2) 0.5309(2) 0.76683(12) 0.0739(6) Uani 1 1 d . . . . .
H5B H 0.711106 0.587237 0.801623 0.089 Uiso 1 1 calc R U . . .
C6B C 0.58968(17) 0.56776(18) 0.71243(11) 0.0594(5) Uani 1 1 d . . . . .
H6B H 0.566177 0.649362 0.711024 0.071 Uiso 1 1 calc R U . . .
C7B C 0.44421(15) 0.52521(15) 0.60053(10) 0.0481(4) Uani 1 1 d . . . . .
O8B O 0.41979(12) 0.63587(11) 0.59266(8) 0.0622(4) Uani 1 1 d . . . . .
O9B O 0.39068(11) 0.44243(11) 0.56011(8) 0.0591(4) Uani 1 1 d . . . . .
O10B O 0.52503(17) 0.27656(13) 0.61595(11) 0.0889(6) Uani 1 1 d . . . . .
H10B H 0.460(3) 0.327(3) 0.5849(17) 0.120(10) Uiso 1 1 d . . . . .

loop_
_atom_site_aniso_label
_atom_site_aniso_U_11
_atom_site_aniso_U_22
_atom_site_aniso_U_33
_atom_site_aniso_U_23
_atom_site_aniso_U_13
_atom_site_aniso_U_12
N1A 0.0514(9) 0.0745(11) 0.0610(9) 0.0052(8) -0.0003(7) 0.0159(8)
N2A 0.0619(10) 0.0649(10) 0.0764(11) 0.0163(9) 0.0059(9) 0.0183(8)
C1A 0.0621(12) 0.0610(11) 0.0682(12) -0.0107(9) 0.0064(9) -0.0093(9)
C2A 0.0710(15) 0.0992(18) 0.0722(14) -0.0060(13) -0.0165(11) -0.0074(13)
C3A 0.0920(17) 0.0593(12) 0.0785(14) -0.0140(10) -0.0011(13) 0.0025(11)
C1B 0.0409(8) 0.0515(9) 0.0460(8) 0.0020(7) 0.0040(6) -0.0052(7)
C2B 0.0573(11) 0.0582(10) 0.0587(10) -0.0028(8) -0.0046(8) 0.0043(8)
C3B 0.0707(13) 0.0765(13) 0.0787(14) 0.0081(11) -0.0139(11) 0.0172(11)
C4B 0.0580(12) 0.1066(18) 0.0716(13) 0.0218(12) -0.0174(10) -0.0090(12)
C5B 0.0731(14) 0.0921(15) 0.0565(11) 0.0059(10) -0.0122(10) -0.0333(12)
C6B 0.0632(11) 0.0600(10) 0.0549(10) 0.0021(8) 0.0003(9) -0.0171(9)
C7B 0.0398(8) 0.0529(9) 0.0517(9) 0.0043(7) 0.0059(7) -0.0051(7)
O8B 0.0549(8) 0.0511(7) 0.0805(9) 0.0126(6) -0.0009(6) -0.0018(6)
O9B 0.0551(8) 0.0602(7) 0.0619(7) 0.0008(6) -0.0115(6) -0.0058(6)
O10B 0.1159(14) 0.0549(8) 0.0960(12) -0.0167(8) -0.0378(10) 0.0160(8)

loop_
_atom_type_symbol
_atom_type_description
_atom_type_scat_dispersion_real
_atom_type_scat_dispersion_imag
_atom_type_scat_source
C C 0.0033 0.0016 'International Tables Vol C Tables 4.2.6.8 and 6.1.1.4'
H H 0.0000 0.0000 'International Tables Vol C Tables 4.2.6.8 and 6.1.1.4'
N N 0.0061 0.0033 'International Tables Vol C Tables 4.2.6.8 and 6.1.1.4'
O O 0.0106 0.0060 'International Tables Vol C Tables 4.2.6.8 and 6.1.1.4'

loop_
_geom_angle_atom_site_label_1
_geom_angle_atom_site_label_2
_geom_angle_atom_site_label_3
_geom_angle
_geom_angle_site_symmetry_1
_geom_angle_site_symmetry_3
_geom_angle_publ_flag
C1A N1A C3A 108.50(18) . . ?
C1A N1A H1A 123.1(17) . . ?
C3A N1A H1A 128.4(17) . . ?
C1A N2A C2A 107.75(18) . . ?
C1A N2A H2A 127.6(19) . . ?
C2A N2A H2A 124.6(19) . . ?
N1A C1A N2A 108.26(18) . . ?
N1A C1A H1AA 125.9 . . ?
N2A C1A H1AA 125.9 . . ?
C3A C2A N2A 108.0(2) . . ?
C3A C2A H2AA 126.0 . . ?
N2A C2A H2AA 126.0 . . ?
C2A C3A N1A 107.5(2) . . ?
C2A C3A H3AA 126.3 . . ?
N1A C3A H3AA 126.3 . . ?
C6B C1B C2B 117.86(17) . . ?
C6B C1B C7B 121.02(16) . . ?
C2B C1B C7B 121.11(15) . . ?
O10B C2B C3B 117.84(18) . . ?
O10B C2B C1B 121.53(17) . . ?
C3B C2B C1B 120.63(18) . . ?
C4B C3B C2B 120.0(2) . . ?
C4B C3B H3B 120.0 . . ?
C2B C3B H3B 120.0 . . ?
C3B C4B C5B 120.9(2) . . ?
C3B C4B H4B 119.5 . . ?
C5B C4B H4B 119.5 . . ?
C4B C5B C6B 119.33(19) . . ?
C4B C5B H5B 120.3 . . ?
C6B C5B H5B 120.3 . . ?
C5B C6B C1B 121.18(19) . . ?
C5B C6B H6B 119.4 . . ?
C1B C6B H6B 119.4 . . ?
O8B C7B O9B 122.18(16) . . ?
O8B C7B C1B 120.41(15) . . ?
O9B C7B C1B 117.40(14) . . ?
C2B O10B H10B 101.4(15) . . ?

loop_
_geom_bond_atom_site_label_1
_geom_bond_atom_site_label_2
_geom_bond_distance
_geom_bond_site_symmetry_2
_geom_bond_publ_flag
N1A C1A 1.304(2) . ?
N1A C3A 1.343(3) . ?
N1A H1A 0.94(3) . ?
N2A C1A 1.319(3) . ?
N2A C2A 1.341(3) . ?
N2A H2A 0.93(3) . ?
C1A H1AA 0.9300 . ?
C2A C3A 1.307(3) . ?
C2A H2AA 0.9300 . ?
C3A H3AA 0.9300 . ?
C1B C6B 1.393(2) . ?
C1B C2B 1.396(2) . ?
C1B C7B 1.491(2) . ?
C2B O10B 1.350(2) . ?
C2B C3B 1.384(3) . ?
C3B C4B 1.361(3) . ?
C3B H3B 0.9300 . ?
C4B C5B 1.376(3) . ?
C4B H4B 0.9300 . ?
C5B C6B 1.381(3) . ?
C5B H5B 0.9300 . ?
C6B H6B 0.9300 . ?
C7B O8B 1.247(2) . ?
C7B O9B 1.275(2) . ?
O10B H10B 1.05(3) . ?

loop_
_geom_torsion_atom_site_label_1
_geom_torsion_atom_site_label_2
_geom_torsion_atom_site_label_3
_geom_torsion_atom_site_label_4
_geom_torsion
_geom_torsion_site_symmetry_1
_geom_torsion_site_symmetry_2
_geom_torsion_site_symmetry_3
_geom_torsion_site_symmetry_4
_geom_torsion_publ_flag
C3A N1A C1A N2A 0.1(2) . . . . ?
C2A N2A C1A N1A -0.1(2) . . . . ?
C1A N2A C2A C3A 0.2(3) . . . . ?
N2A C2A C3A N1A -0.1(3) . . . . ?
C1A N1A C3A C2A 0.0(3) . . . . ?
C6B C1B C2B O10B 179.42(18) . . . . ?
C7B C1B C2B O10B 0.1(3) . . . . ?
C6B C1B C2B C3B -1.3(3) . . . . ?
C7B C1B C2B C3B 179.32(17) . . . . ?
O10B C2B C3B C4B 179.8(2) . . . . ?
C1B C2B C3B C4B 0.5(3) . . . . ?
C2B C3B C4B C5B 0.5(4) . . . . ?
C3B C4B C5B C6B -0.7(3) . . . . ?
C4B C5B C6B C1B -0.2(3) . . . . ?
C2B C1B C6B C5B 1.2(3) . . . . ?
C7B C1B C6B C5B -179.45(16) . . . . ?
C6B C1B C7B O8B 6.2(2) . . . . ?
C2B C1B C7B O8B -174.52(16) . . . . ?
C6B C1B C7B O9B -172.72(16) . . . . ?
C2B C1B C7B O9B 6.6(2) . . . . ?
